data_2234782
loop_
_publ_author_name
'Yang, Yanchun'
'Guo, Yuhua'
'Zhu, Changjin'

_publ_section_title
;
 2-[7-Chloro-1,1-dioxo-2-(2,4,5-trifluorobenzyl)-3,4-dihydro-2<i>H</i>-1,2,4-benzothiadiazin-4-yl]acetic
 acid
;
_journal_coeditor_code RZ2722
_journal_issue 5
_journal_name_full 'Acta Crystallographica Section E'
_journal_page_first o1363
_journal_paper_doi 10.1107/S1600536812014468
_journal_volume 68
_journal_year 2012
_chemical_formula_iupac 'C16 H12 Cl F3 N2 O4 S'
_chemical_formula_moiety 'C16 H12 Cl F3 N2 O4 S'
_chemical_formula_sum 'C16 H12 Cl F3 N2 O4 S'
_chemical_formula_weight 420.79
_chemical_name_systematic
;
2-[7-Chloro-1,1-dioxo-2-(2,4,5-trifluorobenzyl)-3,4-dihydro-2<i>H</i>-
1,2,4-benzothiadiazin-4-yl]acetic acid
;
_space_group_IT_number 14
_symmetry_cell_setting monoclinic
_symmetry_space_group_name_Hall '-P 2ybc'
_symmetry_space_group_name_H-M 'P 1 21/c 1'
_atom_sites_solution_hydrogens geom
_atom_sites_solution_primary direct
_atom_sites_solution_secondary difmap
_audit_creation_method SHELXL-97
_cell_angle_alpha 90.00
_cell_angle_beta 105.9960(10)
_cell_angle_gamma 90.00
_cell_formula_units_Z 4
_cell_length_a 9.3628(2)
_cell_length_b 12.3134(2)
_cell_length_c 15.5597(3)
_cell_measurement_reflns_used 4599
_cell_measurement_temperature 296(2)
_cell_measurement_theta_max 28.27
_cell_measurement_theta_min 2.80
_cell_volume 1724.39(6)
_computing_cell_refinement 'SAINT-Plus (Bruker, 2001)'
_computing_data_collection 'APEX2 (Bruker, 2005)'
_computing_data_reduction 'SAINT-Plus (Bruker, 2001)'
_computing_molecular_graphics 'SHELXTL (Sheldrick, 2008)'
_computing_publication_material 'SHELXTL (Sheldrick, 2008)'
_computing_structure_refinement 'SHELXL97 (Sheldrick, 2008)'
_computing_structure_solution 'SHELXS97 (Sheldrick, 2008)'
_diffrn_ambient_temperature 296(2)
_diffrn_measured_fraction_theta_full 0.998
_diffrn_measured_fraction_theta_max 0.998
_diffrn_measurement_device_type 'Bruker APEXII CCD'
_diffrn_measurement_method '\f and \w scans'
_diffrn_radiation_monochromator graphite
_diffrn_radiation_source 'fine-focus sealed tube'
_diffrn_radiation_type MoK\a
_diffrn_radiation_wavelength 0.71073
_diffrn_reflns_av_R_equivalents 0.0268
_diffrn_reflns_av_sigmaI/netI 0.0251
_diffrn_reflns_limit_h_max 12
_diffrn_reflns_limit_h_min -12
_diffrn_reflns_limit_k_max 15
_diffrn_reflns_limit_k_min -16
_diffrn_reflns_limit_l_max 20
_diffrn_reflns_limit_l_min -20
_diffrn_reflns_number 15140
_diffrn_reflns_theta_full 28.31
_diffrn_reflns_theta_max 28.31
_diffrn_reflns_theta_min 2.14
_diffrn_standards_number 0
_exptl_absorpt_coefficient_mu 0.400
_exptl_absorpt_correction_type none
_exptl_crystal_colour colourless
_exptl_crystal_density_diffrn 1.621
_exptl_crystal_density_method 'not measured'
_exptl_crystal_description block
_exptl_crystal_F_000 856
_exptl_crystal_size_max 0.20
_exptl_crystal_size_mid 0.20
_exptl_crystal_size_min 0.20
_refine_diff_density_max 0.731
_refine_diff_density_min -0.824
_refine_ls_extinction_method none
_refine_ls_goodness_of_fit_ref 1.039
_refine_ls_hydrogen_treatment constr
_refine_ls_matrix_type full
_refine_ls_number_parameters 245
_refine_ls_number_reflns 4293
_refine_ls_number_restraints 0
_refine_ls_restrained_S_all 1.039
_refine_ls_R_factor_all 0.0641
_refine_ls_R_factor_gt 0.0473
_refine_ls_shift/su_max 0.000
_refine_ls_shift/su_mean 0.000
_refine_ls_structure_factor_coef Fsqd
_refine_ls_weighting_details 'calc w=1/[\s^2^(Fo^2^)+(0.0571P)^2^+1.0199P] where P=(Fo^2^+2Fc^2^)/3'
_refine_ls_weighting_scheme calc
_refine_ls_wR_factor_gt 0.1193
_refine_ls_wR_factor_ref 0.1307
_reflns_number_gt 3302
_reflns_number_total 4293
_reflns_threshold_expression I>2sigma(I)
_cod_data_source_file rz2722.cif
_cod_data_source_block I
_cod_original_sg_symbol_H-M 'P 21/c'
_cod_database_code 2234782
_cod_database_fobs_code 2234782

loop_
_symmetry_equiv_pos_as_xyz
'x, y, z'
'-x, y+1/2, -z+1/2'
'-x, -y, -z'
'x, -y-1/2, z-1/2'

loop_
_atom_site_type_symbol
_atom_site_label
_atom_site_fract_x
_atom_site_fract_y
_atom_site_fract_z
_atom_site_U_iso_or_equiv
_atom_site_adp_type
_atom_site_calc_flag
_atom_site_refinement_flags
_atom_site_occupancy
_atom_site_symmetry_multiplicity
S S1 0.45256(6) 0.88685(5) 0.08722(3) 0.04077(16) Uani d . 1 1
Cl Cl1 -0.00328(10) 0.62773(8) 0.09172(6) 0.0872(3) Uani d . 1 1
C C11 0.8849(2) 0.89923(18) 0.16523(14) 0.0394(5) Uani d . 1 1
C C5 0.3729(2) 0.79827(17) 0.14930(12) 0.0350(4) Uani d . 1 1
N N2 0.62050(19) 0.90503(15) 0.15259(11) 0.0387(4) Uani d . 1 1
F F2 1.26561(18) 1.08588(15) 0.23239(13) 0.0768(5) Uani d . 1 1
O O1 0.46125(19) 0.83390(17) 0.00742(10) 0.0607(5) Uani d . 1 1
F F3 1.0586(2) 1.12091(14) 0.07690(12) 0.0729(5) Uani d . 1 1
C C12 0.9947(3) 0.88393(19) 0.24347(15) 0.0458(5) Uani d . 1 1
C C6 0.2388(2) 0.75123(19) 0.10327(14) 0.0449(5) Uani d . 1 1
H H6 0.1985 0.7648 0.0426 0.054 Uiso calc R 1 1
N N1 0.5746(2) 0.82433(15) 0.28393(11) 0.0392(4) Uani d . 1 1
F F1 0.97529(19) 0.80656(14) 0.30117(11) 0.0714(5) Uani d . 1 1
O O2 0.37472(19) 0.98763(15) 0.07985(13) 0.0597(5) Uani d . 1 1
C C4 0.4382(2) 0.77835(16) 0.24064(12) 0.0341(4) Uani d . 1 1
C C7 0.6157(2) 0.92240(18) 0.24459(13) 0.0400(5) Uani d . 1 1
H H7A 0.7126 0.9466 0.2802 0.048 Uiso calc R 1 1
H H7B 0.5445 0.9792 0.2456 0.048 Uiso calc R 1 1
C C3 0.3601(3) 0.70893(18) 0.28347(14) 0.0435(5) Uani d . 1 1
H H3 0.3996 0.6932 0.3438 0.052 Uiso calc R 1 1
C C2 0.2264(3) 0.66393(19) 0.23789(16) 0.0484(5) Uani d . 1 1
H H2 0.1761 0.6192 0.2679 0.058 Uiso calc R 1 1
C C1 0.1662(3) 0.6843(2) 0.14823(16) 0.0489(5) Uani d . 1 1
C C9 0.5751(3) 0.8936(2) 0.43292(13) 0.0447(5) Uani d . 1 1
C C8 0.6382(3) 0.8131(2) 0.37949(13) 0.0462(5) Uani d . 1 1
H H8A 0.7449 0.8232 0.3935 0.055 Uiso calc R 1 1
H H8B 0.6200 0.7400 0.3972 0.055 Uiso calc R 1 1
C C19 0.7430(2) 0.8351(2) 0.14144(16) 0.0468(5) Uani d . 1 1
H H19A 0.7213 0.8102 0.0800 0.056 Uiso calc R 1 1
H H19B 0.7531 0.7720 0.1800 0.056 Uiso calc R 1 1
C C16 0.9087(2) 0.98074(19) 0.10813(15) 0.0442(5) Uani d . 1 1
H H16 0.8376 0.9939 0.0542 0.053 Uiso calc R 1 1
C C15 1.0367(3) 1.0414(2) 0.13140(16) 0.0482(5) Uani d . 1 1
C C14 1.1431(3) 1.0230(2) 0.21047(18) 0.0506(6) Uani d . 1 1
C C13 1.1245(3) 0.9440(2) 0.26747(17) 0.0527(6) Uani d . 1 1
H H13 1.1968 0.9307 0.3209 0.063 Uiso calc R 1 1
O O4 0.6474(2) 0.89659(17) 0.51717(10) 0.0651(6) Uani d . 1 1
H H4 0.6053 0.9380 0.5435 0.098 Uiso calc R 1 1
O O3 0.4682(2) 0.95079(17) 0.39943(11) 0.0645(6) Uani d . 1 1

loop_
_atom_site_aniso_label
_atom_site_aniso_U_11
_atom_site_aniso_U_22
_atom_site_aniso_U_33
_atom_site_aniso_U_12
_atom_site_aniso_U_13
_atom_site_aniso_U_23
S1 0.0349(3) 0.0559(3) 0.0303(2) -0.0079(2) 0.00703(18) 0.0092(2)
Cl1 0.0666(5) 0.1026(7) 0.0868(6) -0.0466(5) 0.0117(4) 0.0042(5)
C11 0.0321(10) 0.0454(12) 0.0418(11) 0.0012(9) 0.0122(8) -0.0088(9)
C5 0.0337(10) 0.0405(11) 0.0317(9) -0.0010(8) 0.0107(7) 0.0047(8)
N2 0.0305(8) 0.0499(10) 0.0360(8) -0.0045(7) 0.0095(7) -0.0032(7)
F2 0.0449(9) 0.0762(11) 0.1085(14) -0.0195(8) 0.0196(9) -0.0269(10)
O1 0.0554(10) 0.0992(15) 0.0291(7) -0.0253(10) 0.0143(7) -0.0050(8)
F3 0.0804(12) 0.0682(11) 0.0810(11) -0.0100(9) 0.0403(10) 0.0087(8)
C12 0.0422(12) 0.0479(13) 0.0464(12) 0.0040(10) 0.0108(9) 0.0000(10)
C6 0.0404(12) 0.0546(14) 0.0376(10) -0.0088(10) 0.0072(9) 0.0050(9)
N1 0.0435(10) 0.0441(10) 0.0272(8) 0.0020(8) 0.0052(7) -0.0012(7)
F1 0.0715(11) 0.0740(11) 0.0638(10) 0.0000(9) 0.0101(8) 0.0207(8)
O2 0.0453(10) 0.0598(11) 0.0706(11) 0.0027(8) 0.0101(8) 0.0289(9)
C4 0.0403(11) 0.0337(10) 0.0292(9) 0.0057(8) 0.0110(8) 0.0000(7)
C7 0.0384(11) 0.0444(12) 0.0362(10) -0.0029(9) 0.0084(8) -0.0067(8)
C3 0.0597(14) 0.0408(12) 0.0341(10) 0.0057(10) 0.0195(9) 0.0073(8)
C2 0.0582(14) 0.0397(12) 0.0555(13) -0.0028(11) 0.0295(11) 0.0075(10)
C1 0.0440(13) 0.0486(13) 0.0552(13) -0.0125(10) 0.0154(10) 0.0009(10)
C9 0.0438(12) 0.0551(14) 0.0305(9) 0.0077(10) 0.0025(8) -0.0027(9)
C8 0.0468(12) 0.0566(14) 0.0310(10) 0.0132(11) 0.0036(8) -0.0007(9)
C19 0.0383(12) 0.0501(13) 0.0527(13) -0.0044(10) 0.0138(9) -0.0133(10)
C16 0.0386(11) 0.0549(14) 0.0402(11) 0.0035(10) 0.0124(9) -0.0059(9)
C15 0.0477(13) 0.0486(13) 0.0544(13) 0.0009(10) 0.0243(11) -0.0043(10)
C14 0.0335(11) 0.0531(14) 0.0666(15) -0.0051(10) 0.0160(10) -0.0196(12)
C13 0.0352(12) 0.0634(16) 0.0525(13) 0.0073(11) 0.0005(9) -0.0104(12)
O4 0.0648(12) 0.0852(14) 0.0333(8) 0.0296(10) -0.0066(8) -0.0137(8)
O3 0.0606(11) 0.0843(14) 0.0379(8) 0.0325(10) -0.0042(7) -0.0133(8)

loop_
_atom_type_symbol
_atom_type_description
_atom_type_scat_dispersion_real
_atom_type_scat_dispersion_imag
_atom_type_scat_source
C C 0.0033 0.0016 'International Tables Vol C Tables 4.2.6.8 and 6.1.1.4'
H H 0.0000 0.0000 'International Tables Vol C Tables 4.2.6.8 and 6.1.1.4'
N N 0.0061 0.0033 'International Tables Vol C Tables 4.2.6.8 and 6.1.1.4'
O O 0.0106 0.0060 'International Tables Vol C Tables 4.2.6.8 and 6.1.1.4'
Cl Cl 0.1484 0.1585 'International Tables Vol C Tables 4.2.6.8 and 6.1.1.4'
F F 0.0171 0.0103 'International Tables Vol C Tables 4.2.6.8 and 6.1.1.4'
S S 0.1246 0.1234 'International Tables Vol C Tables 4.2.6.8 and 6.1.1.4'

loop_
_geom_angle_atom_site_label_1
_geom_angle_atom_site_label_2
_geom_angle_atom_site_label_3
_geom_angle
O1 S1 O2 118.58(12)
O1 S1 N2 109.19(10)
O2 S1 N2 108.23(11)
O1 S1 C5 109.30(11)
O2 S1 C5 107.43(10)
N2 S1 C5 102.98(9)
C12 C11 C16 116.8(2)
C12 C11 C19 122.8(2)
C16 C11 C19 120.4(2)
C6 C5 C4 121.91(19)
C6 C5 S1 115.88(15)
C4 C5 S1 122.18(16)
C7 N2 C19 115.69(18)
C7 N2 S1 110.23(13)
C19 N2 S1 119.35(14)
F1 C12 C11 118.7(2)
F1 C12 C13 117.7(2)
C11 C12 C13 123.6(2)
C1 C6 C5 119.4(2)
C1 C6 H6 120.3
C5 C6 H6 120.3
C4 N1 C8 121.46(18)
C4 N1 C7 116.70(16)
C8 N1 C7 115.48(18)
N1 C4 C5 120.34(18)
N1 C4 C3 123.12(18)
C5 C4 C3 116.53(19)
N1 C7 N2 112.00(17)
N1 C7 H7A 109.2
N2 C7 H7A 109.2
N1 C7 H7B 109.2
N2 C7 H7B 109.2
H7A C7 H7B 107.9
C2 C3 C4 121.29(19)
C2 C3 H3 119.4
C4 C3 H3 119.4
C3 C2 C1 120.7(2)
C3 C2 H2 119.7
C1 C2 H2 119.7
C6 C1 C2 120.2(2)
C6 C1 Cl1 119.63(19)
C2 C1 Cl1 120.18(18)
O3 C9 O4 123.6(2)
O3 C9 C8 122.87(19)
O4 C9 C8 113.50(19)
N1 C8 C9 112.90(18)
N1 C8 H8A 109.0
C9 C8 H8A 109.0
N1 C8 H8B 109.0
C9 C8 H8B 109.0
H8A C8 H8B 107.8
N2 C19 C11 109.07(18)
N2 C19 H19A 109.9
C11 C19 H19A 109.9
N2 C19 H19B 109.9
C11 C19 H19B 109.9
H19A C19 H19B 108.3
C15 C16 C11 120.2(2)
C15 C16 H16 119.9
C11 C16 H16 119.9
F3 C15 C14 119.1(2)
F3 C15 C16 120.2(2)
C14 C15 C16 120.8(2)
F2 C14 C13 120.0(2)
F2 C14 C15 119.3(2)
C13 C14 C15 120.7(2)
C14 C13 C12 117.9(2)
C14 C13 H13 121.1
C12 C13 H13 121.1
C9 O4 H4 109.5

loop_
_geom_bond_atom_site_label_1
_geom_bond_atom_site_label_2
_geom_bond_distance
S1 O1 1.4245(17)
S1 O2 1.4277(19)
S1 N2 1.6357(18)
S1 C5 1.7540(19)
Cl1 C1 1.734(2)
C11 C12 1.373(3)
C11 C16 1.398(3)
C11 C19 1.502(3)
C5 C6 1.389(3)
C5 C4 1.405(3)
N2 C7 1.460(2)
N2 C19 1.482(3)
F2 C14 1.347(3)
F3 C15 1.347(3)
C12 F1 1.355(3)
C12 C13 1.383(3)
C6 C1 1.376(3)
C6 H6 0.9300
N1 C4 1.389(3)
N1 C8 1.448(2)
N1 C7 1.453(3)
C4 C3 1.407(3)
C7 H7A 0.9700
C7 H7B 0.9700
C3 C2 1.374(3)
C3 H3 0.9300
C2 C1 1.376(3)
C2 H2 0.9300
C9 O3 1.217(3)
C9 O4 1.300(2)
C9 C8 1.514(3)
C8 H8A 0.9700
C8 H8B 0.9700
C19 H19A 0.9700
C19 H19B 0.9700
C16 C15 1.374(3)
C16 H16 0.9300
C15 C14 1.372(4)
C14 C13 1.360(4)
C13 H13 0.9300
O4 H4 0.8200

loop_
_geom_hbond_atom_site_label_D
_geom_hbond_atom_site_label_H
_geom_hbond_atom_site_label_A
_geom_hbond_site_symmetry_A
_geom_hbond_distance_DH
_geom_hbond_distance_HA
_geom_hbond_distance_DA
_geom_hbond_angle_DHA
O4 H4 O3 3_676 0.82 1.86 2.676(2) 170.6
C3 H3 O1 4_576 0.93 2.47 3.391(3) 169
C16 H16 O2 3_675 0.93 2.46 3.387(2) 172
C13 H13 O3 1_655 0.93 2.51 3.307(3) 144

loop_
_cod_related_entry_id
_cod_related_entry_database
_cod_related_entry_code
1 ChemSpider 26380197
